data_7116134
loop_
_publ_author_name
'Matthew D. Jones'
'Stuart L. Hancock'
'Paul McKeown'
'Pascal M. Schafer'
'Antoine Buchard'
'Lynne H. Thomas'
'Mary F. Mahon'
'John P. Lowe'

_publ_section_title
;
 Zirconium complexes of bipyrrolidine derived salan ligands for the
 isoselective polymerisation of rac-lactide
;
_journal_name_full Chem.Commun.
_journal_page_first 15967
_journal_paper_doi 10.1039/C4cc07871C
_journal_volume 50
_journal_year 2014
_chemical_absolute_configuration ad
_chemical_formula_sum 'C32 H48 N2 O4 Zr'
_chemical_formula_weight 615.94
_chemical_name_systematic
;
 ?
;
_space_group_IT_number 78
_symmetry_cell_setting tetragonal
_symmetry_space_group_name_Hall 'P 4cw'
_symmetry_space_group_name_H-M 'P 43'
_atom_sites_solution_hydrogens geom
_audit_creation_date 2014-09-30T16:28:05-00:00
_audit_creation_method 'WinGX routine CIF_UPDATE'
_cell_angle_alpha 90
_cell_angle_beta 90
_cell_angle_gamma 90
_cell_formula_units_Z 4
_cell_length_a 10.4166(3)
_cell_length_b 10.4166(3)
_cell_length_c 28.8034(15)
_cell_measurement_reflns_used 3206
_cell_measurement_temperature 150(2)
_cell_measurement_theta_max 28.384
_cell_measurement_theta_min 4.146
_cell_volume 3125.3(2)
_computing_cell_refinement
;
        CrysAlisPro, Agilent Technologies,
        Version 1.171.37.33 (release 27-03-2014 CrysAlis171 .NET)
        (compiled Mar 27 2014,17:12:48)
;
_computing_data_collection
;
        CrysAlisPro, Agilent Technologies,
        Version 1.171.37.33 (release 27-03-2014 CrysAlis171 .NET)
        (compiled Mar 27 2014,17:12:48)
;
_computing_data_reduction
;
        CrysAlisPro, Agilent Technologies,
        Version 1.171.37.33 (release 27-03-2014 CrysAlis171 .NET)
        (compiled Mar 27 2014,17:12:48)
;
_computing_structure_refinement 'SHELXL-2013 (Sheldrick, 2013)'
_diffrn_ambient_temperature 150(2)
_diffrn_detector_area_resol_mean 8.115
_diffrn_measured_fraction_theta_full 0.997
_diffrn_measured_fraction_theta_max 0.998
_diffrn_measurement_device_type 'SuperNova, Dual, Cu at zero, EosS2'
_diffrn_measurement_method '\w scans'
_diffrn_radiation_monochromator mirror
_diffrn_radiation_type MoK\a
_diffrn_radiation_wavelength 0.71073
_diffrn_reflns_av_R_equivalents 0.0672
_diffrn_reflns_av_unetI/netI 0.0843
_diffrn_reflns_Laue_measured_fraction_full 0.997
_diffrn_reflns_Laue_measured_fraction_max 0.998
_diffrn_reflns_limit_h_max 13
_diffrn_reflns_limit_h_min -9
_diffrn_reflns_limit_k_max 13
_diffrn_reflns_limit_k_min -9
_diffrn_reflns_limit_l_max 37
_diffrn_reflns_limit_l_min -37
_diffrn_reflns_number 6303
_diffrn_reflns_point_group_measured_fraction_full 0.997
_diffrn_reflns_point_group_measured_fraction_max 0.997
_diffrn_reflns_theta_full 25.242
_diffrn_reflns_theta_max 27.483
_diffrn_reflns_theta_min 3.439
_diffrn_source 'SuperNova (Mo) X-ray Source'
_exptl_absorpt_coefficient_mu 0.389
_exptl_absorpt_correction_T_max 1
_exptl_absorpt_correction_T_min 0.7856
_exptl_absorpt_correction_type multi-scan
_exptl_absorpt_process_details
;
        CrysAlisPro, Agilent Technologies,
        Version 1.171.37.33 (release 27-03-2014 CrysAlis171 .NET)
        (compiled Mar 27 2014,17:12:48)
        Empirical absorption correction using spherical harmonics,
 implemented in SCALE3 ABSPACK scaling algorithm.
        Empirical absorption correction using spherical harmonics,
 implemented in SCALE3 ABSPACK scaling algorithm.
;
_exptl_crystal_colour 'clear light colourless'
_exptl_crystal_density_diffrn 1.309
_exptl_crystal_description trapezoid
_exptl_crystal_F_000 1304
_exptl_crystal_size_max 0.1
_exptl_crystal_size_mid 0.1
_exptl_crystal_size_min 0.1
_refine_diff_density_max 0.35
_refine_diff_density_min -0.394
_refine_diff_density_rms 0.05
_refine_ls_abs_structure_details
;
 Flack x determined using 2353 quotients [(I+)-(I-)]/[(I+)+(I-)]
 (Parsons and Flack (2004), Acta Cryst. A60, s61).
;
_refine_ls_abs_structure_Flack -0.02(3)
_refine_ls_extinction_method none
_refine_ls_goodness_of_fit_ref 0.936
_refine_ls_hydrogen_treatment constr
_refine_ls_matrix_type full
_refine_ls_number_parameters 361
_refine_ls_number_reflns 6303
_refine_ls_number_restraints 1
_refine_ls_restrained_S_all 0.936
_refine_ls_R_factor_all 0.0412
_refine_ls_R_factor_gt 0.0391
_refine_ls_shift/su_max 0.001
_refine_ls_shift/su_mean 0
_refine_ls_structure_factor_coef Fsqd
_refine_ls_weighting_details 'w=1/[\s^2^(Fo^2^)] where P=(Fo^2^+2Fc^2^)/3'
_refine_ls_weighting_scheme calc
_refine_ls_wR_factor_ref 0.0735
_reflns_number_gt 6089
_reflns_number_total 6303
_reflns_threshold_expression 'I > 2\s(I)'
_cod_data_source_file c4cc07871c2.cif
_cod_data_source_block Zr(2)(OiPr)2
_cod_database_code 7116134
_shelx_space_group_comment
;
The symmetry employed for this shelxl refinement is uniquely defined
by the following loop, which should always be used as a source of
symmetry information in preference to the above space-group names.
They are only intended as comments.
;

loop_
_space_group_symop_operation_xyz
'x, y, z'
'-y, x, z+3/4'
'-x, -y, z+1/2'
'y, -x, z+1/4'

loop_
_atom_site_label
_atom_site_fract_x
_atom_site_fract_y
_atom_site_fract_z
_atom_site_U_iso_or_equiv
_atom_site_adp_type
_atom_site_calc_flag
_atom_site_occupancy
_atom_site_type_symbol
Zr01 0.84945(5) 0.27126(5) 0.31611(2) 0.02350(11) Uani d 1 Zr
O1 0.9951(4) 0.2818(4) 0.27495(13) 0.0315(10) Uani d 1 O
N1 0.7593(4) 0.0942(4) 0.27060(13) 0.0214(10) Uani d 1 N
C1 1.1017(6) 0.2822(6) 0.24505(19) 0.0321(15) Uani d 1 C
H1 1.0839 0.2216 0.2189 0.039 Uiso calc 1 H
C14 0.4091(7) 0.2911(8) 0.1129(2) 0.055(2) Uani d 1 C
H14A 0.3529 0.3657 0.109 0.082 Uiso calc 1 H
H14B 0.3567 0.2133 0.1159 0.082 Uiso calc 1 H
H14C 0.4653 0.283 0.0858 0.082 Uiso calc 1 H
O2 0.8629(4) 0.4161(4) 0.35892(14) 0.0339(11) Uani d 1 O
N2 0.6630(4) 0.1826(4) 0.35794(14) 0.0206(10) Uani d 1 N
C2 1.2194(7) 0.2369(8) 0.2698(2) 0.057(2) Uani d 1 C
H2A 1.2362 0.2928 0.2965 0.085 Uiso calc 1 H
H2B 1.2929 0.2397 0.2486 0.085 Uiso calc 1 H
H2C 1.2064 0.1486 0.2806 0.085 Uiso calc 1 H
O3 0.7208(4) 0.3609(4) 0.27315(12) 0.0296(9) Uani d 1 O
C3 1.1180(7) 0.4144(7) 0.2251(2) 0.050(2) Uani d 1 C
H3A 1.0381 0.441 0.2099 0.075 Uiso calc 1 H
H3B 1.1878 0.4137 0.2023 0.075 Uiso calc 1 H
H3C 1.1387 0.4749 0.25 0.075 Uiso calc 1 H
O4 0.9330(3) 0.1395(4) 0.35908(12) 0.0247(9) Uani d 1 O
C4 0.8721(6) 0.5503(6) 0.3674(2) 0.0335(14) Uani d 1 C
H4 0.9304 0.5629 0.3946 0.04 Uiso calc 1 H
C5 0.9323(6) 0.6155(6) 0.3263(2) 0.0424(16) Uani d 1 C
H5A 1.0125 0.5717 0.3182 0.064 Uiso calc 1 H
H5B 0.9506 0.7053 0.3341 0.064 Uiso calc 1 H
H5C 0.8732 0.6122 0.2999 0.064 Uiso calc 1 H
C33 0.7427(7) 0.6034(7) 0.3801(2) 0.0518(19) Uani d 1 C
H33A 0.683 0.5909 0.3542 0.078 Uiso calc 1 H
H33B 0.7505 0.6953 0.3869 0.078 Uiso calc 1 H
H33C 0.7101 0.5587 0.4077 0.078 Uiso calc 1 H
C7 0.6460(6) 0.3433(6) 0.23519(17) 0.0282(13) Uani d 1 C
C8 0.6598(6) 0.2330(6) 0.20781(15) 0.0257(11) Uani d 1 C
C9 0.5815(6) 0.2161(6) 0.16908(18) 0.0311(14) Uani d 1 C
H9 0.59 0.1404 0.1509 0.037 Uiso calc 1 H
C10 0.4906(6) 0.3084(6) 0.1565(2) 0.0360(16) Uani d 1 C
C11 0.4785(6) 0.4151(7) 0.1842(2) 0.0383(15) Uani d 1 C
H11 0.4162 0.4778 0.1762 0.046 Uiso calc 1 H
C12 0.5532(6) 0.4353(6) 0.2233(2) 0.0302(13) Uani d 1 C
C13 0.5387(7) 0.5534(6) 0.2535(2) 0.0432(18) Uani d 1 C
H13A 0.5216 0.5274 0.2856 0.065 Uiso calc 1 H
H13B 0.4672 0.6056 0.242 0.065 Uiso calc 1 H
H13C 0.6181 0.6039 0.2523 0.065 Uiso calc 1 H
C15 0.7603(6) 0.1340(5) 0.21997(17) 0.0276(12) Uani d 1 C
H15A 0.846 0.1689 0.2123 0.033 Uiso calc 1 H
H15B 0.7464 0.0568 0.2005 0.033 Uiso calc 1 H
C16 0.8316(6) -0.0284(5) 0.2746(2) 0.0285(13) Uani d 1 C
H16A 0.872 -0.035 0.3056 0.034 Uiso calc 1 H
H16B 0.9 -0.0323 0.2508 0.034 Uiso calc 1 H
C17 0.7358(6) -0.1386(6) 0.2675(2) 0.0381(13) Uani d 1 C
H17A 0.7543 -0.1851 0.2383 0.046 Uiso calc 1 H
H17B 0.7403 -0.2001 0.2937 0.046 Uiso calc 1 H
C18 0.6038(6) -0.0760(6) 0.2654(2) 0.0282(14) Uani d 1 C
H18A 0.5409 -0.1245 0.2843 0.034 Uiso calc 1 H
H18B 0.5725 -0.0714 0.233 0.034 Uiso calc 1 H
C19 0.6252(5) 0.0589(6) 0.28539(17) 0.0235(13) Uani d 1 C
H19 0.5618 0.1205 0.2718 0.028 Uiso calc 1 H
C20 0.6150(5) 0.0592(6) 0.33849(17) 0.0208(12) Uani d 1 C
H20 0.6655 -0.0139 0.3516 0.025 Uiso calc 1 H
C21 0.4734(6) 0.0479(6) 0.35345(19) 0.0309(14) Uani d 1 C
H21A 0.4192 0.0226 0.3267 0.037 Uiso calc 1 H
H21B 0.464 -0.0175 0.3782 0.037 Uiso calc 1 H
C22 0.4340(6) 0.1797(6) 0.37137(19) 0.0348(16) Uani d 1 C
H22A 0.4231 0.1788 0.4055 0.042 Uiso calc 1 H
H22B 0.3528 0.2084 0.3568 0.042 Uiso calc 1 H
C23 0.5466(6) 0.2672(6) 0.3570(2) 0.0291(14) Uani d 1 C
H23A 0.5326 0.3026 0.3255 0.035 Uiso calc 1 H
H23B 0.5562 0.3393 0.3792 0.035 Uiso calc 1 H
C24 0.7017(5) 0.1676(5) 0.40819(17) 0.0235(12) Uani d 1 C
H24A 0.6235 0.1535 0.427 0.028 Uiso calc 1 H
H24B 0.7416 0.2488 0.4188 0.028 Uiso calc 1 H
C25 0.7945(5) 0.0585(6) 0.41714(17) 0.0241(12) Uani d 1 C
C26 0.7668(6) -0.0360(6) 0.45038(17) 0.0274(13) Uani d 1 C
H26 0.6876 -0.0329 0.4667 0.033 Uiso calc 1 H
C27 0.8536(6) -0.1342(6) 0.45984(18) 0.0282(13) Uani d 1 C
C28 0.9652(5) -0.1399(6) 0.43399(18) 0.0301(13) Uani d 1 C
H28 1.0232 -0.2087 0.4393 0.036 Uiso calc 1 H
C29 0.9965(6) -0.0478(5) 0.40003(18) 0.0263(13) Uani d 1 C
C30 0.9080(5) 0.0523(6) 0.39158(17) 0.0241(12) Uani d 1 C
C31 1.1185(5) -0.0522(6) 0.3729(2) 0.0360(15) Uani d 1 C
H31A 1.0988 -0.0627 0.3399 0.054 Uiso calc 1 H
H31B 1.1707 -0.1247 0.3835 0.054 Uiso calc 1 H
H31C 1.1661 0.0279 0.3776 0.054 Uiso calc 1 H
C32 0.8222(7) -0.2349(6) 0.4960(2) 0.0434(17) Uani d 1 C
H32A 0.782 -0.1937 0.5229 0.065 Uiso calc 1 H
H32B 0.9013 -0.2781 0.5058 0.065 Uiso calc 1 H
H32C 0.7629 -0.2981 0.4828 0.065 Uiso calc 1 H

loop_
_atom_site_aniso_label
_atom_site_aniso_U_11
_atom_site_aniso_U_22
_atom_site_aniso_U_33
_atom_site_aniso_U_12
_atom_site_aniso_U_13
_atom_site_aniso_U_23
Zr01 0.0274(3) 0.0193(3) 0.02379(18) -0.0023(2) -0.0004(3) -0.0011(3)
O1 0.034(3) 0.034(2) 0.026(2) -0.006(2) 0.0078(19) 0.005(2)
N1 0.023(3) 0.020(2) 0.022(2) 0.000(2) 0.002(2) -0.0020(19)
C1 0.031(4) 0.037(4) 0.029(3) 0.003(3) 0.002(3) -0.002(3)
C14 0.049(5) 0.067(6) 0.049(4) -0.014(4) -0.020(4) 0.011(4)
O2 0.046(3) 0.022(2) 0.033(2) -0.005(2) -0.001(2) -0.0053(19)
N2 0.022(2) 0.018(2) 0.0215(19) 0.0010(19) 0.001(2) -0.0044(17)
C2 0.044(4) 0.064(5) 0.063(4) 0.003(4) -0.011(4) 0.020(4)
O3 0.040(2) 0.025(2) 0.0235(19) 0.002(2) -0.005(2) -0.0003(18)
C3 0.047(5) 0.061(5) 0.041(4) 0.002(4) 0.007(3) 0.021(4)
O4 0.024(2) 0.023(2) 0.0270(19) -0.0028(18) -0.0009(17) 0.0056(19)
C4 0.038(4) 0.028(3) 0.035(3) -0.001(3) -0.010(3) -0.010(3)
C5 0.042(4) 0.027(3) 0.058(4) -0.005(3) 0.001(3) 0.002(3)
C33 0.051(5) 0.049(4) 0.055(4) -0.003(3) 0.005(4) -0.022(4)
C7 0.030(3) 0.030(3) 0.024(3) -0.010(3) 0.002(3) 0.007(3)
C8 0.036(3) 0.023(3) 0.018(2) -0.003(3) 0.003(3) 0.003(2)
C9 0.036(3) 0.033(3) 0.024(3) -0.012(3) 0.005(3) 0.002(3)
C10 0.039(4) 0.042(4) 0.028(3) -0.015(3) 0.000(3) 0.010(3)
C11 0.029(3) 0.044(4) 0.042(3) -0.009(3) -0.005(3) 0.020(3)
C12 0.035(4) 0.024(3) 0.031(3) 0.000(3) 0.002(3) 0.004(3)
C13 0.050(5) 0.031(4) 0.049(4) 0.009(3) -0.003(4) 0.005(3)
C15 0.033(3) 0.028(3) 0.022(2) -0.002(3) 0.003(3) -0.002(2)
C16 0.026(3) 0.023(3) 0.036(3) 0.008(2) -0.001(3) -0.010(3)
C17 0.038(4) 0.027(3) 0.049(3) 0.000(3) 0.003(3) -0.009(3)
C18 0.029(3) 0.029(3) 0.026(3) -0.004(3) 0.002(3) -0.002(3)
C19 0.021(3) 0.030(3) 0.020(2) 0.002(2) -0.002(2) 0.002(2)
C20 0.019(3) 0.020(3) 0.023(2) -0.003(2) -0.001(2) 0.000(2)
C21 0.028(3) 0.039(4) 0.026(3) -0.008(3) 0.006(3) -0.001(3)
C22 0.026(3) 0.050(4) 0.027(3) 0.009(3) -0.001(3) -0.001(3)
C23 0.030(4) 0.030(3) 0.027(3) 0.009(3) 0.001(3) 0.000(3)
C24 0.029(3) 0.027(3) 0.015(2) 0.001(2) 0.000(2) -0.002(2)
C25 0.025(3) 0.030(3) 0.018(2) -0.003(2) -0.003(2) -0.001(2)
C26 0.028(3) 0.033(3) 0.021(2) -0.003(3) 0.004(3) -0.004(2)
C27 0.035(3) 0.027(3) 0.023(3) -0.010(3) -0.008(3) 0.004(2)
C28 0.033(3) 0.023(3) 0.034(3) -0.002(3) -0.013(3) -0.001(3)
C29 0.031(3) 0.022(3) 0.026(3) -0.003(2) -0.003(3) -0.004(3)
C30 0.025(3) 0.027(3) 0.020(3) -0.002(2) -0.006(2) -0.005(2)
C31 0.028(4) 0.037(4) 0.043(4) 0.009(3) 0.003(3) 0.002(3)
C32 0.059(5) 0.031(4) 0.040(3) -0.010(3) -0.006(3) 0.014(3)

loop_
_atom_type_symbol
_atom_type_description
_atom_type_scat_dispersion_real
_atom_type_scat_dispersion_imag
_atom_type_scat_source
C C 0.0033 0.0016 'International Tables Vol C Tables 4.2.6.8 and 6.1.1.4'
H H 0 0 'International Tables Vol C Tables 4.2.6.8 and 6.1.1.4'
N N 0.0061 0.0033 'International Tables Vol C Tables 4.2.6.8 and 6.1.1.4'
O O 0.0106 0.006 'International Tables Vol C Tables 4.2.6.8 and 6.1.1.4'
Zr Zr -2.9673 0.5597 'International Tables Vol C Tables 4.2.6.8 and 6.1.1.4'

loop_
_geom_angle_atom_site_label_1
_geom_angle_atom_site_label_2
_geom_angle_atom_site_label_3
_geom_angle
O1 Zr01 O2 106.71(18)
O1 Zr01 O4 94.33(17)
O2 Zr01 O4 96.08(17)
O1 Zr01 O3 96.73(18)
O2 Zr01 O3 94.36(16)
O4 Zr01 O3 161.94(14)
O1 Zr01 N1 90.89(17)
O2 Zr01 N1 161.20(18)
O4 Zr01 N1 88.95(15)
O3 Zr01 N1 76.67(15)
O1 Zr01 N2 160.32(16)
O2 Zr01 N2 92.14(16)
O4 Zr01 N2 77.76(14)
O3 Zr01 N2 87.17(16)
N1 Zr01 N2 71.18(13)
C1 O1 Zr01 176.9(4)
C16 N1 C19 103.8(4)
C16 N1 C15 107.8(4)
C19 N1 C15 110.2(4)
C16 N1 Zr01 114.2(3)
C19 N1 Zr01 112.8(3)
C15 N1 Zr01 107.9(3)
O1 C1 C2 110.8(5)
O1 C1 C3 109.1(5)
C2 C1 C3 112.3(6)
O1 C1 H1 108.2
C2 C1 H1 108.2
C3 C1 H1 108.2
C10 C14 H14A 109.5
C10 C14 H14B 109.5
H14A C14 H14B 109.5
C10 C14 H14C 109.5
H14A C14 H14C 109.5
H14B C14 H14C 109.5
C4 O2 Zr01 150.7(4)
C20 N2 C23 103.3(4)
C20 N2 C24 111.2(4)
C23 N2 C24 107.0(4)
C20 N2 Zr01 113.8(3)
C23 N2 Zr01 114.1(3)
C24 N2 Zr01 107.2(3)
C1 C2 H2A 109.5
C1 C2 H2B 109.5
H2A C2 H2B 109.5
C1 C2 H2C 109.5
H2A C2 H2C 109.5
H2B C2 H2C 109.5
C7 O3 Zr01 143.3(4)
C1 C3 H3A 109.5
C1 C3 H3B 109.5
H3A C3 H3B 109.5
C1 C3 H3C 109.5
H3A C3 H3C 109.5
H3B C3 H3C 109.5
C30 O4 Zr01 143.3(3)
O2 C4 C5 109.8(5)
O2 C4 C33 110.1(6)
C5 C4 C33 113.6(6)
O2 C4 H4 107.7
C5 C4 H4 107.7
C33 C4 H4 107.7
C4 C5 H5A 109.5
C4 C5 H5B 109.5
H5A C5 H5B 109.5
C4 C5 H5C 109.5
H5A C5 H5C 109.5
H5B C5 H5C 109.5
C4 C33 H33A 109.5
C4 C33 H33B 109.5
H33A C33 H33B 109.5
C4 C33 H33C 109.5
H33A C33 H33C 109.5
H33B C33 H33C 109.5
O3 C7 C8 120.4(5)
O3 C7 C12 120.0(5)
C8 C7 C12 119.6(5)
C9 C8 C7 119.6(6)
C9 C8 C15 120.3(5)
C7 C8 C15 120.1(5)
C8 C9 C10 121.1(6)
C8 C9 H9 119.4
C10 C9 H9 119.4
C11 C10 C9 118.0(6)
C11 C10 C14 121.5(7)
C9 C10 C14 120.6(6)
C10 C11 C12 122.9(6)
C10 C11 H11 118.5
C12 C11 H11 118.5
C11 C12 C7 118.8(6)
C11 C12 C13 122.3(6)
C7 C12 C13 119.0(5)
C12 C13 H13A 109.5
C12 C13 H13B 109.5
H13A C13 H13B 109.5
C12 C13 H13C 109.5
H13A C13 H13C 109.5
H13B C13 H13C 109.5
C8 C15 N1 113.9(4)
C8 C15 H15A 108.8
N1 C15 H15A 108.8
C8 C15 H15B 108.8
N1 C15 H15B 108.8
H15A C15 H15B 107.7
N1 C16 C17 107.6(5)
N1 C16 H16A 110.2
C17 C16 H16A 110.2
N1 C16 H16B 110.2
C17 C16 H16B 110.2
H16A C16 H16B 108.5
C18 C17 C16 105.8(5)
C18 C17 H17A 110.6
C16 C17 H17A 110.6
C18 C17 H17B 110.6
C16 C17 H17B 110.6
H17A C17 H17B 108.7
C17 C18 C19 104.3(5)
C17 C18 H18A 110.9
C19 C18 H18A 110.9
C17 C18 H18B 110.9
C19 C18 H18B 110.9
H18A C18 H18B 108.9
N1 C19 C20 110.2(5)
N1 C19 C18 104.6(4)
C20 C19 C18 111.5(5)
N1 C19 H19 110.1
C20 C19 H19 110.1
C18 C19 H19 110.1
N2 C20 C19 110.7(5)
N2 C20 C21 106.4(4)
C19 C20 C21 110.2(5)
N2 C20 H20 109.8
C19 C20 H20 109.8
C21 C20 H20 109.8
C22 C21 C20 106.5(5)
C22 C21 H21A 110.4
C20 C21 H21A 110.4
C22 C21 H21B 110.4
C20 C21 H21B 110.4
H21A C21 H21B 108.6
C21 C22 C23 103.7(5)
C21 C22 H22A 111
C23 C22 H22A 111
C21 C22 H22B 111
C23 C22 H22B 111
H22A C22 H22B 109
N2 C23 C22 105.3(5)
N2 C23 H23A 110.7
C22 C23 H23A 110.7
N2 C23 H23B 110.7
C22 C23 H23B 110.7
H23A C23 H23B 108.8
N2 C24 C25 114.3(4)
N2 C24 H24A 108.7
C25 C24 H24A 108.7
N2 C24 H24B 108.7
C25 C24 H24B 108.7
H24A C24 H24B 107.6
C30 C25 C26 120.2(5)
C30 C25 C24 119.1(5)
C26 C25 C24 120.8(5)
C27 C26 C25 121.0(6)
C27 C26 H26 119.5
C25 C26 H26 119.5
C28 C27 C26 118.2(5)
C28 C27 C32 121.5(6)
C26 C27 C32 120.2(6)
C27 C28 C29 122.7(6)
C27 C28 H28 118.7
C29 C28 H28 118.7
C28 C29 C30 118.1(5)
C28 C29 C31 122.7(5)
C30 C29 C31 119.3(5)
O4 C30 C25 120.4(5)
O4 C30 C29 119.8(5)
C25 C30 C29 119.8(5)
C29 C31 H31A 109.5
C29 C31 H31B 109.5
H31A C31 H31B 109.5
C29 C31 H31C 109.5
H31A C31 H31C 109.5
H31B C31 H31C 109.5
C27 C32 H32A 109.5
C27 C32 H32B 109.5
H32A C32 H32B 109.5
C27 C32 H32C 109.5
H32A C32 H32C 109.5
H32B C32 H32C 109.5

loop_
_geom_bond_atom_site_label_1
_geom_bond_atom_site_label_2
_geom_bond_distance
Zr01 O1 1.928(4)
Zr01 O2 1.953(4)
Zr01 O4 2.043(4)
Zr01 O3 2.049(4)
Zr01 N1 2.450(4)
Zr01 N2 2.466(4)
O1 C1 1.406(7)
N1 C16 1.488(7)
N1 C19 1.506(7)
N1 C15 1.516(6)
C1 C2 1.495(8)
C1 C3 1.502(9)
C1 H1 1
C14 C10 1.528(8)
C14 H14A 0.98
C14 H14B 0.98
C14 H14C 0.98
O2 C4 1.422(7)
N2 C20 1.488(7)
N2 C23 1.499(7)
N2 C24 1.511(6)
C2 H2A 0.98
C2 H2B 0.98
C2 H2C 0.98
O3 C7 1.355(6)
C3 H3A 0.98
C3 H3B 0.98
C3 H3C 0.98
O4 C30 1.330(6)
C4 C5 1.501(9)
C4 C33 1.504(10)
C4 H4 1
C5 H5A 0.98
C5 H5B 0.98
C5 H5C 0.98
C33 H33A 0.98
C33 H33B 0.98
C33 H33C 0.98
C7 C8 1.401(8)
C7 C12 1.403(9)
C8 C9 1.393(7)
C8 C15 1.510(8)
C9 C10 1.397(9)
C9 H9 0.95
C10 C11 1.374(9)
C11 C12 1.385(8)
C11 H11 0.95
C12 C13 1.513(8)
C13 H13A 0.98
C13 H13B 0.98
C13 H13C 0.98
C15 H15A 0.99
C15 H15B 0.99
C16 C17 1.535(8)
C16 H16A 0.99
C16 H16B 0.99
C17 C18 1.523(9)
C17 H17A 0.99
C17 H17B 0.99
C18 C19 1.535(8)
C18 H18A 0.99
C18 H18B 0.99
C19 C20 1.533(6)
C19 H19 1
C20 C21 1.541(7)
C20 H20 1
C21 C22 1.524(8)
C21 H21A 0.99
C21 H21B 0.99
C22 C23 1.541(8)
C22 H22A 0.99
C22 H22B 0.99
C23 H23A 0.99
C23 H23B 0.99
C24 C25 1.515(8)
C24 H24A 0.99
C24 H24B 0.99
C25 C30 1.394(7)
C25 C26 1.403(7)
C26 C27 1.392(8)
C26 H26 0.95
C27 C28 1.382(8)
C27 C32 1.515(8)
C28 C29 1.409(8)
C28 H28 0.95
C29 C30 1.413(8)
C29 C31 1.492(8)
C31 H31A 0.98
C31 H31B 0.98
C31 H31C 0.98
C32 H32A 0.98
C32 H32B 0.98
C32 H32C 0.98

loop_
_geom_torsion_atom_site_label_1
_geom_torsion_atom_site_label_2
_geom_torsion_atom_site_label_3
_geom_torsion_atom_site_label_4
_geom_torsion
Zr01 O2 C4 C5 -26.3(11)
Zr01 O2 C4 C33 99.5(9)
Zr01 O3 C7 C8 -10.7(9)
Zr01 O3 C7 C12 168.7(4)
O3 C7 C8 C9 179.6(5)
C12 C7 C8 C9 0.1(8)
O3 C7 C8 C15 -1.1(8)
C12 C7 C8 C15 179.4(5)
C7 C8 C9 C10 1.2(8)
C15 C8 C9 C10 -178.1(5)
C8 C9 C10 C11 -1.6(9)
C8 C9 C10 C14 177.6(5)
C9 C10 C11 C12 0.8(9)
C14 C10 C11 C12 -178.4(6)
C10 C11 C12 C7 0.4(9)
C10 C11 C12 C13 179.9(6)
O3 C7 C12 C11 179.6(5)
C8 C7 C12 C11 -0.9(9)
O3 C7 C12 C13 0.1(8)
C8 C7 C12 C13 179.6(5)
C9 C8 C15 N1 -131.9(5)
C7 C8 C15 N1 48.8(7)
C16 N1 C15 C8 162.8(5)
C19 N1 C15 C8 50.2(6)
Zr01 N1 C15 C8 -73.4(5)
C19 N1 C16 C17 27.6(6)
C15 N1 C16 C17 -89.2(6)
Zr01 N1 C16 C17 150.9(4)
N1 C16 C17 C18 -6.9(6)
C16 C17 C18 C19 -16.2(6)
C16 N1 C19 C20 82.2(6)
C15 N1 C19 C20 -162.6(5)
Zr01 N1 C19 C20 -42.0(6)
C16 N1 C19 C18 -37.7(5)
C15 N1 C19 C18 77.5(5)
Zr01 N1 C19 C18 -161.9(3)
C17 C18 C19 N1 33.4(5)
C17 C18 C19 C20 -85.7(6)
C23 N2 C20 C19 87.4(5)
C24 N2 C20 C19 -158.1(5)
Zr01 N2 C20 C19 -36.9(5)
C23 N2 C20 C21 -32.3(5)
C24 N2 C20 C21 82.2(5)
Zr01 N2 C20 C21 -156.6(3)
N1 C19 C20 N2 52.2(6)
C18 C19 C20 N2 167.9(4)
N1 C19 C20 C21 169.6(4)
C18 C19 C20 C21 -74.7(6)
N2 C20 C21 C22 13.3(6)
C19 C20 C21 C22 -106.8(6)
C20 C21 C22 C23 10.6(6)
C20 N2 C23 C22 39.4(5)
C24 N2 C23 C22 -78.1(5)
Zr01 N2 C23 C22 163.5(3)
C21 C22 C23 N2 -30.8(6)
C20 N2 C24 C25 52.4(6)
C23 N2 C24 C25 164.5(5)
Zr01 N2 C24 C25 -72.6(5)
N2 C24 C25 C30 53.5(7)
N2 C24 C25 C26 -126.0(5)
C30 C25 C26 C27 2.6(8)
C24 C25 C26 C27 -177.9(5)
C25 C26 C27 C28 -3.1(9)
C25 C26 C27 C32 179.7(5)
C26 C27 C28 C29 2.6(8)
C32 C27 C28 C29 179.8(5)
C27 C28 C29 C30 -1.6(8)
C27 C28 C29 C31 178.5(5)
Zr01 O4 C30 C25 -22.0(8)
Zr01 O4 C30 C29 157.6(4)
C26 C25 C30 O4 178.1(5)
C24 C25 C30 O4 -1.4(7)
C26 C25 C30 C29 -1.5(8)
C24 C25 C30 C29 179.0(5)
C28 C29 C30 O4 -178.6(4)
C31 C29 C30 O4 1.3(8)
C28 C29 C30 C25 1.0(8)
C31 C29 C30 C25 -179.1(5)
